data_5000114
loop_
_publ_author_name
'Rajamani, V'
'Prewitt, C T'

_publ_section_title
;
 The crystal structure of millerite
;
_journal_name_full 'Canadian Mineralogist'
_journal_page_first 253
_journal_page_last 257
_journal_volume 12
_journal_year 1974
_chemical_formula_sum 'Ni S'
_chemical_name_mineral Millerite
_chemical_name_systematic 'Nickel sulfide - $-beta'
_space_group_IT_number 160
_symmetry_cell_setting trigonal
_symmetry_space_group_name_Hall 'R 3 -2"'
_symmetry_space_group_name_H-M 'R 3 m :H'
_cell_angle_alpha 90
_cell_angle_beta 90
_cell_angle_gamma 120
_cell_formula_units_Z 9
_cell_length_a 9.6190(5)
_cell_length_b 9.6190(5)
_cell_length_c 3.1499(3)
_cell_volume 252.4
_database_code_amcsd 0005098
_exptl_crystal_density_diffrn 5.374
_exptl_crystal_density_meas 5.5
_refine_ls_R_factor_all 0.014
_cod_original_sg_symbol_H-M 'R 3 m H'
_cod_database_code 5000114

loop_
_space_group_symop_operation_xyz
x,y,z
-y,x-y,z
y-x,-x,z
-y,-x,z
x,x-y,z
y-x,y,z
1/3+x,2/3+y,2/3+z
2/3+x,1/3+y,1/3+z
1/3-y,2/3+x-y,2/3+z
2/3-y,1/3+x-y,1/3+z
1/3-x+y,2/3-x,2/3+z
2/3-x+y,1/3-x,1/3+z
1/3-y,2/3-x,2/3+z
2/3-y,1/3-x,1/3+z
1/3+x,2/3+x-y,2/3+z
2/3+x,1/3+x-y,1/3+z
1/3-x+y,2/3+y,2/3+z
2/3-x+y,1/3+y,1/3+z

loop_
_atom_site_label
_atom_site_type_symbol
_atom_site_symmetry_multiplicity
_atom_site_Wyckoff_symbol
_atom_site_fract_x
_atom_site_fract_y
_atom_site_fract_z
_atom_site_occupancy
_atom_site_attached_hydrogens
_atom_site_calc_flag
Ni1 Ni2+ 9 b -0.08781(5) 0.08781(5) 0.088 1. 0 d
S1 S2- 9 b 0.1124(1) -0.1124(1) 0.6164(5) 1. 0 d

loop_
_atom_type_symbol
_atom_type_oxidation_number
Ni2+ 2.000
S2- -2.000

loop_
_cod_related_entry_id
_cod_related_entry_database
_cod_related_entry_code
1 AMCSD 0005098
